data_7719558
loop_
_publ_author_name
'Halder, Purbashree'
'Barman, Nandini'
'Tarannum, Ibtesham'
'Mukhopadhyay, Subrata'
'Schwarz, Bj&#xf6;rn'
'Singh, Saurabh Kumar'
'Goura, Joydeb'

_publ_section_title
;
 Tetranuclear {Ln<sup>III</sup>}<sub>4</sub> complexes possessing
 homometallic <i>O-capped</i> structural subunits: study of magnetic and
 photoluminescent properties.
;
_journal_issue 37
_journal_name_full 'Dalton transactions (Cambridge, England : 2003)'
_journal_page_first 13879
_journal_page_last 13893
_journal_paper_doi 10.1039/d4dt02976c
_journal_volume 54
_journal_year 2025
_chemical_formula_moiety 'C62 H92 Er4 N4 O22'
_chemical_formula_sum 'C62 H92 Er4 N4 O22'
_chemical_formula_weight 1914.43
_chemical_name_systematic Monoclinic
_space_group_crystal_system monoclinic
_space_group_IT_number 15
_space_group_name_Hall '-C 2yc'
_space_group_name_H-M_alt 'C 1 2/c 1'
_atom_sites_solution_hydrogens mixed
_atom_sites_solution_primary dual
_audit_creation_date 2024-07-02
_audit_creation_method
;
Olex2 1.5-alpha
(compiled 2024.02.16 svn.r378c4104 for OlexSys, GUI svn.r6928)
;
_audit_update_record
;
2024-08-22 deposited with the CCDC.	2025-08-07 downloaded from the CCDC.
;
_cell_angle_alpha 90
_cell_angle_beta 128.970(3)
_cell_angle_gamma 90
_cell_formula_units_Z 4
_cell_length_a 30.351(2)
_cell_length_b 13.7014(9)
_cell_length_c 22.6638(18)
_cell_measurement_reflns_used 5516
_cell_measurement_temperature 100
_cell_measurement_theta_max 26.92
_cell_measurement_theta_min 2.41
_cell_volume 7327.5(9)
_computing_cell_refinement 'SAINT V8.38A (Bruker, 2018)'
_computing_data_reduction 'SAINT V8.38A (Bruker, 2018)'
_computing_molecular_graphics 'Olex2 1.5-alpha (Dolomanov et al., 2009)'
_computing_publication_material 'Olex2 1.5-alpha (Dolomanov et al., 2009)'
_computing_structure_refinement 'SHELXL 2016/4 (Sheldrick, 2015)'
_computing_structure_solution 'SHELXT 2014/5 (Sheldrick, 2014)'
_diffrn_ambient_temperature 100
_diffrn_measured_fraction_theta_full 0.995
_diffrn_measured_fraction_theta_max 0.995
_diffrn_measurement_device_type 'Bruker APEX-II CCD'
_diffrn_measurement_method '\f and \w scans'
_diffrn_radiation_type MoK\a
_diffrn_radiation_wavelength 0.71073
_diffrn_reflns_av_R_equivalents 0.0987
_diffrn_reflns_av_unetI/netI 0.0811
_diffrn_reflns_Laue_measured_fraction_full 0.995
_diffrn_reflns_Laue_measured_fraction_max 0.995
_diffrn_reflns_limit_h_max 30
_diffrn_reflns_limit_h_min -36
_diffrn_reflns_limit_k_max 16
_diffrn_reflns_limit_k_min -15
_diffrn_reflns_limit_l_max 26
_diffrn_reflns_limit_l_min -24
_diffrn_reflns_number 28744
_diffrn_reflns_point_group_measured_fraction_full 0.995
_diffrn_reflns_point_group_measured_fraction_max 0.995
_diffrn_reflns_theta_full 24.999
_diffrn_reflns_theta_max 24.999
_diffrn_reflns_theta_min 2.355
_diffrn_source_current 0.0
_diffrn_source_power 0.0
_diffrn_source_voltage 0.0
_diffrn_standards_number 0
_exptl_absorpt_coefficient_mu 4.605
_exptl_absorpt_correction_T_max 0.7456
_exptl_absorpt_correction_T_min 0.5880
_exptl_absorpt_correction_type multi-scan
_exptl_absorpt_process_details
;
SADABS-2016/2 (Bruker,2016/2) was used for absorption correction.
wR2(int) was 0.0861 before and 0.0625 after correction.
The Ratio of minimum to maximum transmission is 0.7886.
The \l/2 correction factor is Not present.
;
_exptl_crystal_colour colourless
_exptl_crystal_colour_primary colourless
_exptl_crystal_density_diffrn 1.735
_exptl_crystal_description block
_exptl_crystal_F_000 3760
_exptl_crystal_size_max 0.12
_exptl_crystal_size_mid 0.08
_exptl_crystal_size_min 0.06
_refine_diff_density_max 1.667
_refine_diff_density_min -0.948
_refine_diff_density_rms 0.182
_refine_ls_extinction_method none
_refine_ls_goodness_of_fit_ref 1.017
_refine_ls_hydrogen_treatment mixed
_refine_ls_matrix_type full
_refine_ls_number_parameters 396
_refine_ls_number_reflns 6441
_refine_ls_number_restraints 13
_refine_ls_restrained_S_all 1.021
_refine_ls_R_factor_all 0.0572
_refine_ls_R_factor_gt 0.0349
_refine_ls_shift/su_max 0.002
_refine_ls_shift/su_mean 0.000
_refine_ls_structure_factor_coef Fsqd
_refine_ls_weighting_details 'w=1/[\s^2^(Fo^2^)+(0.0219P)^2^+8.8458P] where P=(Fo^2^+2Fc^2^)/3'
_refine_ls_weighting_scheme calc
_refine_ls_wR_factor_gt 0.0669
_refine_ls_wR_factor_ref 0.0732
_reflns_Friedel_coverage 0.000
_reflns_number_gt 4939
_reflns_number_total 6441
_reflns_threshold_expression 'I > 2\s(I)'
_cod_data_source_file d4dt02976c2.cif
_cod_data_source_block Compound_5
_cod_original_cell_volume 7327.4(10)
_cod_database_code 7719558
_shelx_shelxl_version_number 2016/4
_shelx_space_group_comment
;
The symmetry employed for this shelxl refinement is uniquely defined
by the following loop, which should always be used as a source of
symmetry information in preference to the above space-group names.
They are only intended as comments.
;
_shelx_estimated_absorpt_t_max 0.770
_shelx_estimated_absorpt_t_min 0.608
_olex2_refinement_description
;
1. Fixed Uiso
 At 1.2 times of:
  All C(H) groups
 At 1.5 times of:
  All C(H,H,H) groups, All O(H) groups
2. Restrained distances
 O3-H3
 0.87 with sigma of 0.002
3. Uiso/Uaniso restraints and constraints
Uanis(C16) \\sim Ueq, Uanis(C29) \\sim Ueq: with sigma of 0.04 and sigma for
terminal atoms of 0.002
Uanis(C26) = Uanis(C23)
Uanis(C24) = Uanis(C23)
Uanis(C29) = Uanis(C28)
Uanis(C13) = Uanis(C16)
Uanis(C14) = Uanis(C13)
Uanis(C25) = Uanis(C23)
4.a Aromatic/amide H refined with riding coordinates:
 C3(H3A), C2(H2A), C1(H1), C4(H4), C11(H11), C9(H9), C8(H8), C10(H10)
4.b Idealised Me refined as rotating group:
 C20(H20A,H20B,H20C), C19(H19A,H19B,H19C), C15(H15A,H15B,H15C), C29(H29A,H29B,
 H29C), C21(H21A,H21B,H21C), C31(H31A,H31B,H31C), C16(H16A,H16B,H16C), C30(H30A,
 H30B,H30C), C14(H14A,H14B,H14C), C26(H26A,H26B,H26C), C24(H24A,H24B,H24C),
 C25(H25A,H25B,H25C)
4.c Idealised tetrahedral OH refined as rotating group:
 O2(H2)
;
_olex2_submission_special_instructions 'No special instructions were received'

loop_
_space_group_symop_operation_xyz
'x, y, z'
'-x, y, -z+1/2'
'x+1/2, y+1/2, z'
'-x+1/2, y+1/2, -z+1/2'
'-x, -y, -z'
'x, -y, z-1/2'
'-x+1/2, -y+1/2, -z'
'x+1/2, -y+1/2, z-1/2'

loop_
_atom_site_label
_atom_site_type_symbol
_atom_site_fract_x
_atom_site_fract_y
_atom_site_fract_z
_atom_site_U_iso_or_equiv
_atom_site_adp_type
_atom_site_occupancy
_atom_site_site_symmetry_order
_atom_site_calc_flag
_atom_site_refinement_flags_posn
_atom_site_refinement_flags_adp
_atom_site_refinement_flags_occupancy
_atom_site_disorder_assembly
_atom_site_disorder_group
Er1 Er 0.46488(2) 0.37462(2) 0.46029(2) 0.00960(8) Uani 1 1 d . . . . .
Er2 Er 0.38342(2) 0.57243(2) 0.45919(2) 0.01044(8) Uani 1 1 d . . . . .
O2 O 0.29181(15) 0.4691(3) 0.2685(2) 0.0146(10) Uani 1 1 d . . . . .
H2 H 0.282775 0.488391 0.294823 0.022 Uiso 1 1 calc R U . . .
O8 O 0.28427(16) 0.5319(3) 0.3754(2) 0.0167(11) Uani 1 1 d . . . . .
O5 O 0.38409(17) 0.4433(4) 0.5244(2) 0.0174(11) Uani 1 1 d . . . . .
O4 O 0.43261(16) 0.3211(3) 0.5245(2) 0.0152(10) Uani 1 1 d . . . . .
O6 O 0.55682(16) 0.3541(3) 0.5729(2) 0.0147(10) Uani 1 1 d . . . . .
O9 O 0.31595(17) 0.6284(4) 0.4713(2) 0.0241(12) Uani 1 1 d . . . . .
O11 O 0.50143(16) 0.7649(3) 0.5561(2) 0.0173(11) Uani 1 1 d . . . . .
O10 O 0.42892(16) 0.6982(3) 0.5429(2) 0.0168(11) Uani 1 1 d . . . . .
O1 O 0.38175(15) 0.4573(3) 0.3868(2) 0.0106(10) Uani 1 1 d . . . . .
O7 O 0.64602(16) 0.3135(3) 0.6393(2) 0.0158(10) Uani 1 1 d . . . . .
O3 O 0.52368(16) 0.4876(3) 0.4664(2) 0.0110(10) Uani 1 1 d D . . . .
N2 N 0.38206(18) 0.2616(4) 0.3747(2) 0.0103(12) Uani 1 1 d . . . . .
N1 N 0.42510(19) 0.3972(4) 0.3219(3) 0.0122(12) Uani 1 1 d . . . . .
C3 C 0.3676(3) 0.4244(5) 0.1683(4) 0.0217(17) Uani 1 1 d . . . . .
H3A H 0.347946 0.433493 0.115607 0.026 Uiso 1 1 calc R U . . .
C2 C 0.4247(3) 0.4003(5) 0.2159(4) 0.0220(17) Uani 1 1 d . . . . .
H2A H 0.444584 0.392127 0.196565 0.026 Uiso 1 1 calc R U . . .
C1 C 0.4518(3) 0.3887(5) 0.2927(3) 0.0194(17) Uani 1 1 d . . . . .
H1 H 0.491182 0.373971 0.325893 0.023 Uiso 1 1 calc R U . . .
C5 C 0.3696(2) 0.4195(5) 0.2749(3) 0.0133(14) Uani 1 1 d . . . . .
C18 C 0.5965(2) 0.2577(5) 0.6851(3) 0.0163(16) Uani 1 1 d . . . . .
C20 C 0.6554(3) 0.2382(7) 0.7596(3) 0.034(2) Uani 1 1 d . . . . .
H20A H 0.674616 0.300359 0.783245 0.050 Uiso 1 1 calc R U . . .
H20B H 0.677362 0.199763 0.749790 0.050 Uiso 1 1 calc R U . . .
H20C H 0.651965 0.201829 0.793862 0.050 Uiso 1 1 calc R U . . .
C4 C 0.3390(2) 0.4351(5) 0.1974(3) 0.0130(14) Uani 1 1 d . . . . .
H4 H 0.300081 0.452539 0.165649 0.016 Uiso 1 1 calc R U . . .
C11 C 0.3790(3) 0.1666(5) 0.3829(3) 0.0178(16) Uani 1 1 d . . . . .
H11 H 0.413010 0.132567 0.420418 0.021 Uiso 1 1 calc R U . . .
C9 C 0.2792(3) 0.1654(5) 0.2843(3) 0.0185(16) Uani 1 1 d . . . . .
H9 H 0.243774 0.132301 0.254073 0.022 Uiso 1 1 calc R U . . .
C8 C 0.2820(2) 0.2636(5) 0.2740(3) 0.0142(15) Uani 1 1 d . . . . .
H8 H 0.248854 0.298689 0.235295 0.017 Uiso 1 1 calc R U . . .
C19 C 0.5624(3) 0.3203(6) 0.7001(4) 0.0252(18) Uani 1 1 d . . . . .
H19A H 0.559118 0.285644 0.735035 0.038 Uiso 1 1 calc R U . . .
H19B H 0.524518 0.332522 0.652181 0.038 Uiso 1 1 calc R U . . .
H19C H 0.581929 0.382586 0.722826 0.038 Uiso 1 1 calc R U . . .
C22 C 0.2759(2) 0.5820(5) 0.4142(3) 0.0142(15) Uani 1 1 d . . . . .
C10 C 0.3290(3) 0.1150(5) 0.3397(3) 0.0194(16) Uani 1 1 d . . . . .
H10 H 0.328398 0.046994 0.347292 0.023 Uiso 1 1 calc R U . . .
C7 C 0.3337(2) 0.3100(5) 0.3208(3) 0.0092(14) Uani 1 1 d . . . . .
C13 C 0.3654(3) 0.2824(7) 0.5445(5) 0.0413(12) Uani 1 1 d . . . . .
C15 C 0.3480(3) 0.3338(6) 0.5867(4) 0.034(2) Uani 1 1 d . . . . .
H15A H 0.381951 0.351691 0.637703 0.051 Uiso 1 1 calc R U . . .
H15B H 0.324435 0.289836 0.590561 0.051 Uiso 1 1 calc R U . . .
H15C H 0.326408 0.392762 0.558905 0.051 Uiso 1 1 calc R U . . .
C6 C 0.3432(2) 0.4177(5) 0.3147(3) 0.0121(14) Uani 1 1 d . . . . .
C17 C 0.6012(2) 0.3119(5) 0.6304(3) 0.0128(15) Uani 1 1 d . . . . .
C23 C 0.2173(3) 0.5845(7) 0.3939(5) 0.0470(13) Uani 1 1 d . . . . .
C27 C 0.4576(2) 0.7707(5) 0.5510(3) 0.0150(15) Uani 1 1 d . . . . .
C29 C 0.4734(3) 0.9523(6) 0.5600(4) 0.0376(14) Uani 1 1 d . U . . .
H29A H 0.513626 0.942275 0.602873 0.056 Uiso 1 1 calc R U . . .
H29B H 0.460976 1.014875 0.565923 0.056 Uiso 1 1 calc R U . . .
H29C H 0.467995 0.952530 0.512572 0.056 Uiso 1 1 calc R U . . .
C21 C 0.5660(3) 0.1615(6) 0.6484(4) 0.0324(19) Uani 1 1 d . . . . .
H21A H 0.587320 0.122945 0.637475 0.049 Uiso 1 1 calc R U . . .
H21B H 0.527896 0.174494 0.601097 0.049 Uiso 1 1 calc R U . . .
H21C H 0.563222 0.124988 0.683171 0.049 Uiso 1 1 calc R U . . .
C28 C 0.4390(3) 0.8708(7) 0.5580(4) 0.0376(14) Uani 1 1 d . . . . .
C31 C 0.3761(3) 0.8859(6) 0.4877(4) 0.039(2) Uani 1 1 d . . . . .
H31A H 0.371363 0.874185 0.441378 0.058 Uiso 1 1 calc R U . . .
H31B H 0.364713 0.952961 0.487450 0.058 Uiso 1 1 calc R U . . .
H31C H 0.352307 0.840128 0.489893 0.058 Uiso 1 1 calc R U . . .
C12 C 0.3974(2) 0.3548(5) 0.5312(3) 0.0156(16) Uani 1 1 d . . . . .
C16 C 0.4017(3) 0.1960(6) 0.5888(4) 0.0413(12) Uani 1 1 d . U . . .
H16A H 0.437671 0.218049 0.636148 0.062 Uiso 1 1 calc R U . . .
H16B H 0.409180 0.159347 0.558798 0.062 Uiso 1 1 calc R U . . .
H16C H 0.382089 0.153782 0.600627 0.062 Uiso 1 1 calc R U . . .
C30 C 0.4448(3) 0.8705(6) 0.6299(4) 0.040(2) Uani 1 1 d . . . . .
H30A H 0.422737 0.816379 0.627774 0.059 Uiso 1 1 calc R U . . .
H30B H 0.430670 0.932374 0.633882 0.059 Uiso 1 1 calc R U . . .
H30C H 0.484795 0.862518 0.674284 0.059 Uiso 1 1 calc R U . . .
C14 C 0.3113(3) 0.2550(7) 0.4656(4) 0.0413(12) Uani 1 1 d . . . . .
H14A H 0.285371 0.220745 0.470530 0.062 Uiso 1 1 calc R U . . .
H14B H 0.320819 0.212306 0.440403 0.062 Uiso 1 1 calc R U . . .
H14C H 0.292934 0.314308 0.435371 0.062 Uiso 1 1 calc R U . . .
C26 C 0.1761(3) 0.5191(7) 0.3277(4) 0.0470(13) Uani 1 1 d . . . . .
H26A H 0.170478 0.542898 0.282584 0.071 Uiso 1 1 calc R U . . .
H26B H 0.139793 0.519341 0.318079 0.071 Uiso 1 1 calc R U . . .
H26C H 0.191202 0.452540 0.339236 0.071 Uiso 1 1 calc R U . . .
C24 C 0.2223(3) 0.5585(7) 0.4618(5) 0.0470(13) Uani 1 1 d . . . . .
H24A H 0.229034 0.488235 0.471323 0.071 Uiso 1 1 calc R U . . .
H24B H 0.187176 0.575898 0.452741 0.071 Uiso 1 1 calc R U . . .
H24C H 0.254078 0.594394 0.506100 0.071 Uiso 1 1 calc R U . . .
C25 C 0.1963(3) 0.6886(7) 0.3724(5) 0.0470(13) Uani 1 1 d . . . . .
H25A H 0.220462 0.730737 0.416975 0.071 Uiso 1 1 calc R U . . .
H25B H 0.157183 0.691853 0.354043 0.071 Uiso 1 1 calc R U . . .
H25C H 0.197478 0.710530 0.332317 0.071 Uiso 1 1 calc R U . . .
H3 H 0.520(3) 0.528(4) 0.434(2) 0.05(3) Uiso 1 1 d D . . . .

loop_
_atom_site_aniso_label
_atom_site_aniso_U_11
_atom_site_aniso_U_22
_atom_site_aniso_U_33
_atom_site_aniso_U_23
_atom_site_aniso_U_13
_atom_site_aniso_U_12
Er1 0.00655(13) 0.00841(18) 0.01355(14) -0.00052(13) 0.00617(11) -0.00043(12)
Er2 0.00799(13) 0.00920(19) 0.01509(14) -0.00173(13) 0.00772(11) -0.00095(12)
O2 0.007(2) 0.016(3) 0.013(2) -0.001(2) 0.0028(17) 0.0066(19)
O8 0.010(2) 0.019(3) 0.021(2) -0.002(2) 0.0098(19) 0.002(2)
O5 0.018(2) 0.016(3) 0.026(2) 0.001(2) 0.018(2) -0.002(2)
O4 0.011(2) 0.021(3) 0.015(2) 0.001(2) 0.0095(18) 0.000(2)
O6 0.013(2) 0.014(3) 0.016(2) 0.002(2) 0.0085(18) 0.001(2)
O9 0.016(2) 0.024(3) 0.037(3) -0.016(2) 0.019(2) -0.007(2)
O11 0.012(2) 0.015(3) 0.022(2) -0.006(2) 0.0093(19) -0.002(2)
O10 0.016(2) 0.012(3) 0.021(2) -0.006(2) 0.011(2) -0.003(2)
O1 0.0069(19) 0.007(3) 0.012(2) -0.0003(18) 0.0033(17) 0.0017(18)
O7 0.011(2) 0.016(3) 0.019(2) 0.002(2) 0.0083(18) 0.001(2)
O3 0.012(2) 0.011(3) 0.012(2) 0.002(2) 0.0086(18) -0.0009(19)
N2 0.007(2) 0.015(4) 0.007(2) 0.001(2) 0.004(2) 0.000(2)
N1 0.009(2) 0.010(4) 0.016(3) -0.003(2) 0.007(2) -0.004(2)
C3 0.029(4) 0.016(4) 0.019(3) 0.005(3) 0.015(3) 0.001(3)
C2 0.027(4) 0.022(5) 0.033(4) 0.001(3) 0.026(3) -0.003(3)
C1 0.017(3) 0.028(5) 0.021(3) 0.001(3) 0.015(3) -0.002(3)
C5 0.012(3) 0.008(4) 0.020(3) 0.001(3) 0.011(3) 0.000(3)
C18 0.013(3) 0.016(4) 0.018(3) 0.004(3) 0.009(3) 0.002(3)
C20 0.021(4) 0.060(7) 0.020(4) 0.022(4) 0.013(3) 0.017(4)
C4 0.016(3) 0.005(4) 0.018(3) 0.002(3) 0.010(3) 0.000(3)
C11 0.019(3) 0.012(4) 0.021(3) 0.005(3) 0.011(3) 0.011(3)
C9 0.015(3) 0.017(5) 0.026(4) -0.010(3) 0.014(3) -0.010(3)
C8 0.010(3) 0.016(4) 0.017(3) 0.001(3) 0.009(3) 0.001(3)
C19 0.021(3) 0.038(6) 0.022(3) -0.001(4) 0.016(3) -0.004(4)
C22 0.017(3) 0.005(4) 0.023(3) 0.000(3) 0.014(3) 0.000(3)
C10 0.018(3) 0.014(4) 0.020(3) -0.006(3) 0.009(3) -0.007(3)
C7 0.010(3) 0.008(4) 0.008(3) 0.000(3) 0.005(2) -0.002(3)
C13 0.0406(18) 0.043(2) 0.0489(19) 0.0023(15) 0.0321(15) -0.0051(15)
C15 0.047(5) 0.031(6) 0.045(4) 0.004(4) 0.039(4) -0.002(4)
C6 0.011(3) 0.011(4) 0.015(3) 0.000(3) 0.009(3) 0.002(3)
C17 0.010(3) 0.010(4) 0.012(3) -0.001(3) 0.004(3) 0.002(3)
C23 0.025(2) 0.058(4) 0.066(3) 0.000(3) 0.033(2) -0.001(2)
C27 0.012(3) 0.011(4) 0.020(3) -0.008(3) 0.009(3) -0.005(3)
C29 0.035(2) 0.035(2) 0.048(2) -0.0030(16) 0.0286(16) -0.0003(16)
C21 0.051(5) 0.014(5) 0.041(4) 0.007(4) 0.033(4) -0.001(4)
C28 0.035(2) 0.035(2) 0.048(2) -0.0030(16) 0.0286(16) -0.0003(16)
C31 0.046(5) 0.030(6) 0.047(5) 0.008(4) 0.033(4) 0.023(4)
C12 0.012(3) 0.017(5) 0.011(3) -0.004(3) 0.004(3) -0.009(3)
C16 0.0406(18) 0.043(2) 0.0489(19) 0.0023(15) 0.0321(15) -0.0051(15)
C30 0.043(5) 0.038(6) 0.038(4) -0.019(4) 0.025(4) 0.005(4)
C14 0.0406(18) 0.043(2) 0.0489(19) 0.0023(15) 0.0321(15) -0.0051(15)
C26 0.025(2) 0.058(4) 0.066(3) 0.000(3) 0.033(2) -0.001(2)
C24 0.025(2) 0.058(4) 0.066(3) 0.000(3) 0.033(2) -0.001(2)
C25 0.025(2) 0.058(4) 0.066(3) 0.000(3) 0.033(2) -0.001(2)

loop_
_atom_type_symbol
_atom_type_description
_atom_type_scat_dispersion_real
_atom_type_scat_dispersion_imag
_atom_type_scat_source
C C 0.0033 0.0016 'International Tables Vol C Tables 4.2.6.8 and 6.1.1.4'
H H 0.0000 0.0000 'International Tables Vol C Tables 4.2.6.8 and 6.1.1.4'
Er Er -0.2586 4.9576 'International Tables Vol C Tables 4.2.6.8 and 6.1.1.4'
N N 0.0061 0.0033 'International Tables Vol C Tables 4.2.6.8 and 6.1.1.4'
O O 0.0106 0.0060 'International Tables Vol C Tables 4.2.6.8 and 6.1.1.4'

loop_
_geom_angle_atom_site_label_1
_geom_angle_atom_site_label_2
_geom_angle_atom_site_label_3
_geom_angle
_geom_angle_site_symmetry_1
_geom_angle_site_symmetry_3
_geom_angle_publ_flag
Er2 Er1 Er1 60.930(10) . 5_666 ?
Er2 Er1 Er1 57.144(8) 5_666 5_666 ?
Er2 Er1 Er2 118.074(10) . 5_666 ?
O4 Er1 Er1 108.46(11) . 5_666 ?
O4 Er1 Er2 71.87(11) . . ?
O4 Er1 Er2 128.22(9) . 5_666 ?
O4 Er1 O6 87.81(14) . . ?
O4 Er1 O3 75.40(15) . 5_666 ?
O4 Er1 N2 71.26(14) . . ?
O4 Er1 N1 137.82(14) . . ?
O6 Er1 Er1 70.43(11) . 5_666 ?
O6 Er1 Er2 40.82(10) . 5_666 ?
O6 Er1 Er2 115.83(11) . . ?
O6 Er1 O3 77.48(14) . 5_666 ?
O6 Er1 N2 134.22(16) . . ?
O6 Er1 N1 132.11(15) . . ?
O11 Er1 Er1 130.18(10) 5_666 5_666 ?
O11 Er1 Er2 73.13(10) 5_666 5_666 ?
O11 Er1 Er2 168.40(10) 5_666 . ?
O11 Er1 O4 104.09(16) 5_666 . ?
O11 Er1 O6 74.29(14) 5_666 . ?
O11 Er1 O3 151.76(13) 5_666 5_666 ?
O11 Er1 N2 72.27(15) 5_666 . ?
O11 Er1 N1 79.59(16) 5_666 . ?
O1 Er1 Er1 86.03(11) . 5_666 ?
O1 Er1 Er2 135.15(11) . 5_666 ?
O1 Er1 Er2 35.87(10) . . ?
O1 Er1 O4 84.55(14) . . ?
O1 Er1 O6 151.48(15) . . ?
O1 Er1 O11 134.22(14) . 5_666 ?
O1 Er1 O3 99.84(15) . . ?
O1 Er1 O3 74.01(13) . 5_666 ?
O1 Er1 N2 68.32(16) . . ?
O1 Er1 N1 65.93(15) . . ?
O3 Er1 Er1 35.83(10) . 5_666 ?
O3 Er1 Er1 34.25(10) 5_666 5_666 ?
O3 Er1 Er2 85.02(9) 5_666 5_666 ?
O3 Er1 Er2 38.93(9) 5_666 . ?
O3 Er1 Er2 35.31(10) . 5_666 ?
O3 Er1 Er2 89.85(11) . . ?
O3 Er1 O4 142.28(14) . . ?
O3 Er1 O6 70.49(14) . . ?
O3 Er1 O11 99.29(15) . 5_666 ?
O3 Er1 O3 70.08(16) . 5_666 ?
O3 Er1 N2 131.18(15) 5_666 . ?
O3 Er1 N2 145.16(14) . . ?
O3 Er1 N1 120.24(15) 5_666 . ?
O3 Er1 N1 75.14(14) . . ?
N2 Er1 Er1 154.33(12) . 5_666 ?
N2 Er1 Er2 143.79(11) . 5_666 ?
N2 Er1 Er2 96.15(12) . . ?
N2 Er1 N1 70.12(15) . . ?
N1 Er1 Er1 99.21(12) . 5_666 ?
N1 Er1 Er2 93.45(11) . 5_666 ?
N1 Er1 Er2 96.06(12) . . ?
Er1 Er2 Er1 61.927(10) . 5_666 ?
O8 Er2 Er1 109.82(11) . . ?
O8 Er2 Er1 163.41(10) . 5_666 ?
O8 Er2 O6 128.89(13) . 5_666 ?
O8 Er2 C22 27.35(16) . . ?
O8 Er2 C17 104.57(15) . 5_666 ?
O5 Er2 Er1 72.10(11) . . ?
O5 Er2 Er1 108.65(10) . 5_666 ?
O5 Er2 O8 80.23(15) . . ?
O5 Er2 O6 140.19(14) . 5_666 ?
O5 Er2 O9 80.34(16) . . ?
O5 Er2 O7 162.01(14) . 5_666 ?
O5 Er2 O3 75.32(15) . 5_666 ?
O5 Er2 C22 78.62(17) . . ?
O5 Er2 C17 162.22(17) . 5_666 ?
O6 Er2 Er1 72.25(10) 5_666 . ?
O6 Er2 Er1 36.68(8) 5_666 5_666 ?
O6 Er2 C22 140.30(16) 5_666 . ?
O6 Er2 C17 26.83(14) 5_666 5_666 ?
O9 Er2 Er1 150.75(12) . . ?
O9 Er2 Er1 139.38(11) . 5_666 ?
O9 Er2 O8 54.56(14) . . ?
O9 Er2 O6 136.96(16) . 5_666 ?
O9 Er2 O7 93.12(16) . 5_666 ?
O9 Er2 C22 27.21(16) . . ?
O9 Er2 C17 116.58(18) . 5_666 ?
O10 Er2 Er1 62.55(10) . 5_666 ?
O10 Er2 Er1 120.14(10) . . ?
O10 Er2 O8 129.43(15) . . ?
O10 Er2 O5 106.96(15) . . ?
O10 Er2 O6 76.76(14) . 5_666 ?
O10 Er2 O9 76.88(15) . . ?
O10 Er2 O7 87.58(15) . 5_666 ?
O10 Er2 O3 80.84(15) . 5_666 ?
O10 Er2 C22 103.32(17) . . ?
O10 Er2 C17 83.48(17) . 5_666 ?
O1 Er2 Er1 36.09(9) . . ?
O1 Er2 Er1 87.08(9) . 5_666 ?
O1 Er2 O8 79.60(14) . . ?
O1 Er2 O5 85.21(16) . . ?
O1 Er2 O6 76.27(14) . 5_666 ?
O1 Er2 O9 133.53(14) . . ?
O1 Er2 O10 149.41(14) . . ?
O1 Er2 O7 87.34(15) . 5_666 ?
O1 Er2 O3 75.20(13) . 5_666 ?
O1 Er2 C22 106.62(17) . . ?
O1 Er2 C17 78.97(17) . 5_666 ?
O7 Er2 Er1 87.26(9) 5_666 5_666 ?
O7 Er2 Er1 110.16(10) 5_666 . ?
O7 Er2 O8 82.33(14) 5_666 . ?
O7 Er2 O6 52.42(13) 5_666 5_666 ?
O7 Er2 C22 87.90(16) 5_666 . ?
O7 Er2 C17 25.75(14) 5_666 5_666 ?
O3 Er2 Er1 39.92(10) 5_666 . ?
O3 Er2 Er1 34.58(11) 5_666 5_666 ?
O3 Er2 O8 146.01(16) 5_666 . ?
O3 Er2 O6 66.05(14) 5_666 5_666 ?
O3 Er2 O9 140.33(15) 5_666 . ?
O3 Er2 O7 118.41(14) 5_666 5_666 ?
O3 Er2 C22 153.65(17) 5_666 . ?
O3 Er2 C17 92.67(16) 5_666 5_666 ?
C22 Er2 Er1 132.76(14) . . ?
C22 Er2 Er1 165.23(14) . 5_666 ?
C22 Er2 C17 113.60(18) . 5_666 ?
C17 Er2 Er1 90.25(13) 5_666 . ?
C17 Er2 Er1 62.79(11) 5_666 5_666 ?
C6 O2 H2 109.5 . . ?
C22 O8 Er2 91.4(4) . . ?
C12 O5 Er2 133.9(4) . . ?
C12 O4 Er1 133.2(4) . . ?
Er1 O6 Er2 102.51(15) . 5_666 ?
C17 O6 Er1 159.8(4) . . ?
C17 O6 Er2 89.2(3) . 5_666 ?
C22 O9 Er2 93.7(4) . . ?
C27 O11 Er1 125.8(4) . 5_666 ?
C27 O10 Er2 136.3(4) . . ?
Er2 O1 Er1 108.04(14) . . ?
C6 O1 Er1 113.3(3) . . ?
C6 O1 Er2 138.2(3) . . ?
C17 O7 Er2 97.6(4) . 5_666 ?
Er1 O3 Er1 109.92(16) . 5_666 ?
Er1 O3 Er2 110.11(18) . 5_666 ?
Er1 O3 H3 134(4) . . ?
Er1 O3 H3 88(4) 5_666 . ?
Er2 O3 Er1 101.16(14) 5_666 5_666 ?
Er2 O3 H3 108(5) 5_666 . ?
C11 N2 Er1 128.3(4) . . ?
C11 N2 C7 118.4(5) . . ?
C7 N2 Er1 112.6(4) . . ?
C1 N1 Er1 128.9(4) . . ?
C1 N1 C5 118.4(5) . . ?
C5 N1 Er1 112.7(4) . . ?
C2 C3 H3A 119.9 . . ?
C2 C3 C4 120.3(6) . . ?
C4 C3 H3A 119.9 . . ?
C3 C2 H2A 121.0 . . ?
C3 C2 C1 117.9(6) . . ?
C1 C2 H2A 121.0 . . ?
N1 C1 C2 122.9(6) . . ?
N1 C1 H1 118.5 . . ?
C2 C1 H1 118.5 . . ?
N1 C5 C4 122.8(6) . . ?
N1 C5 C6 112.8(5) . . ?
C4 C5 C6 124.2(5) . . ?
C20 C18 C19 109.6(5) . . ?
C20 C18 C17 110.0(5) . . ?
C17 C18 C19 109.2(6) . . ?
C21 C18 C20 109.8(6) . . ?
C21 C18 C19 110.0(5) . . ?
C21 C18 C17 108.2(5) . . ?
C18 C20 H20A 109.5 . . ?
C18 C20 H20B 109.5 . . ?
C18 C20 H20C 109.5 . . ?
H20A C20 H20B 109.5 . . ?
H20A C20 H20C 109.5 . . ?
H20B C20 H20C 109.5 . . ?
C3 C4 C5 117.6(6) . . ?
C3 C4 H4 121.2 . . ?
C5 C4 H4 121.2 . . ?
N2 C11 H11 118.4 . . ?
N2 C11 C10 123.2(6) . . ?
C10 C11 H11 118.4 . . ?
C8 C9 H9 120.4 . . ?
C8 C9 C10 119.2(6) . . ?
C10 C9 H9 120.4 . . ?
C9 C8 H8 120.6 . . ?
C9 C8 C7 118.8(6) . . ?
C7 C8 H8 120.6 . . ?
C18 C19 H19A 109.5 . . ?
C18 C19 H19B 109.5 . . ?
C18 C19 H19C 109.5 . . ?
H19A C19 H19B 109.5 . . ?
H19A C19 H19C 109.5 . . ?
H19B C19 H19C 109.5 . . ?
O8 C22 Er2 61.2(3) . . ?
O8 C22 C23 120.5(6) . . ?
O9 C22 Er2 59.1(3) . . ?
O9 C22 O8 120.3(6) . . ?
O9 C22 C23 119.1(6) . . ?
C23 C22 Er2 176.4(5) . . ?
C11 C10 C9 118.2(7) . . ?
C11 C10 H10 120.9 . . ?
C9 C10 H10 120.9 . . ?
N2 C7 C8 122.2(6) . . ?
N2 C7 C6 113.4(5) . . ?
C8 C7 C6 124.3(5) . . ?
C15 C13 C12 109.6(7) . . ?
C15 C13 C14 107.7(6) . . ?
C16 C13 C15 110.1(7) . . ?
C16 C13 C12 110.6(6) . . ?
C16 C13 C14 112.7(8) . . ?
C14 C13 C12 105.9(6) . . ?
C13 C15 H15A 109.5 . . ?
C13 C15 H15B 109.5 . . ?
C13 C15 H15C 109.5 . . ?
H15A C15 H15B 109.5 . . ?
H15A C15 H15C 109.5 . . ?
H15B C15 H15C 109.5 . . ?
O2 C6 C5 107.4(5) . . ?
O2 C6 C7 111.7(5) . . ?
O1 C6 O2 113.7(5) . . ?
O1 C6 C5 108.6(5) . . ?
O1 C6 C7 109.7(5) . . ?
C7 C6 C5 105.4(5) . . ?
O6 C17 Er2 64.0(3) . 5_666 ?
O6 C17 C18 118.0(5) . . ?
O7 C17 Er2 56.7(3) . 5_666 ?
O7 C17 O6 120.1(6) . . ?
O7 C17 C18 121.9(5) . . ?
C18 C17 Er2 174.0(4) . 5_666 ?
C26 C23 C22 111.5(7) . . ?
C26 C23 C25 108.9(7) . . ?
C24 C23 C22 109.8(6) . . ?
C24 C23 C26 111.7(8) . . ?
C24 C23 C25 107.8(8) . . ?
C25 C23 C22 107.1(7) . . ?
O11 C27 C28 118.8(6) . . ?
O10 C27 O11 123.8(6) . . ?
O10 C27 C28 117.4(6) . . ?
H29A C29 H29B 109.5 . . ?
H29A C29 H29C 109.5 . . ?
H29B C29 H29C 109.5 . . ?
C28 C29 H29A 109.5 . . ?
C28 C29 H29B 109.5 . . ?
C28 C29 H29C 109.5 . . ?
C18 C21 H21A 109.5 . . ?
C18 C21 H21B 109.5 . . ?
C18 C21 H21C 109.5 . . ?
H21A C21 H21B 109.5 . . ?
H21A C21 H21C 109.5 . . ?
H21B C21 H21C 109.5 . . ?
C27 C28 C31 108.1(6) . . ?
C29 C28 C27 112.0(6) . . ?
C29 C28 C31 108.3(7) . . ?
C29 C28 C30 110.9(7) . . ?
C30 C28 C27 107.8(7) . . ?
C30 C28 C31 109.7(6) . . ?
C28 C31 H31A 109.5 . . ?
C28 C31 H31B 109.5 . . ?
C28 C31 H31C 109.5 . . ?
H31A C31 H31B 109.5 . . ?
H31A C31 H31C 109.5 . . ?
H31B C31 H31C 109.5 . . ?
O5 C12 O4 124.9(6) . . ?
O5 C12 C13 116.7(6) . . ?
O4 C12 C13 118.3(7) . . ?
C13 C16 H16A 109.5 . . ?
C13 C16 H16B 109.5 . . ?
C13 C16 H16C 109.5 . . ?
H16A C16 H16B 109.5 . . ?
H16A C16 H16C 109.5 . . ?
H16B C16 H16C 109.5 . . ?
C28 C30 H30A 109.5 . . ?
C28 C30 H30B 109.5 . . ?
C28 C30 H30C 109.5 . . ?
H30A C30 H30B 109.5 . . ?
H30A C30 H30C 109.5 . . ?
H30B C30 H30C 109.5 . . ?
C13 C14 H14A 109.5 . . ?
C13 C14 H14B 109.5 . . ?
C13 C14 H14C 109.5 . . ?
H14A C14 H14B 109.5 . . ?
H14A C14 H14C 109.5 . . ?
H14B C14 H14C 109.5 . . ?
C23 C26 H26A 109.5 . . ?
C23 C26 H26B 109.5 . . ?
C23 C26 H26C 109.5 . . ?
H26A C26 H26B 109.5 . . ?
H26A C26 H26C 109.5 . . ?
H26B C26 H26C 109.5 . . ?
C23 C24 H24A 109.5 . . ?
C23 C24 H24B 109.5 . . ?
C23 C24 H24C 109.5 . . ?
H24A C24 H24B 109.5 . . ?
H24A C24 H24C 109.5 . . ?
H24B C24 H24C 109.5 . . ?
C23 C25 H25A 109.5 . . ?
C23 C25 H25B 109.5 . . ?
C23 C25 H25C 109.5 . . ?
H25A C25 H25B 109.5 . . ?
H25A C25 H25C 109.5 . . ?
H25B C25 H25C 109.5 . . ?

loop_
_geom_bond_atom_site_label_1
_geom_bond_atom_site_label_2
_geom_bond_distance
_geom_bond_site_symmetry_2
_geom_bond_publ_flag
Er1 Er1 3.8423(6) 5_666 ?
Er1 Er2 3.8060(5) 5_666 ?
Er1 Er2 3.6580(5) . ?
Er1 O4 2.325(4) . ?
Er1 O6 2.329(4) . ?
Er1 O11 2.305(4) 5_666 ?
Er1 O1 2.266(4) . ?
Er1 O3 2.392(4) 5_666 ?
Er1 O3 2.300(4) . ?
Er1 N2 2.519(5) . ?
Er1 N1 2.575(5) . ?
Er2 Er1 3.8061(5) 5_666 ?
Er2 O8 2.405(4) . ?
Er2 O5 2.298(4) . ?
Er2 O6 2.548(4) 5_666 ?
Er2 O9 2.359(4) . ?
Er2 O10 2.275(4) . ?
Er2 O1 2.254(4) . ?
Er2 O7 2.391(4) 5_666 ?
Er2 O3 2.343(4) 5_666 ?
Er2 C22 2.743(6) . ?
Er2 C17 2.835(6) 5_666 ?
O2 H2 0.8400 . ?
O2 C6 1.403(7) . ?
O8 C22 1.261(7) . ?
O5 C12 1.256(8) . ?
O4 C12 1.258(7) . ?
O6 Er2 2.548(4) 5_666 ?
O6 C17 1.280(7) . ?
O9 C22 1.257(7) . ?
O11 Er1 2.305(4) 5_666 ?
O11 C27 1.265(7) . ?
O10 C27 1.254(8) . ?
O1 C6 1.388(7) . ?
O7 Er2 2.390(4) 5_666 ?
O7 C17 1.243(7) . ?
O3 Er1 2.392(4) 5_666 ?
O3 Er2 2.343(4) 5_666 ?
O3 H3 0.870(2) . ?
N2 C11 1.326(8) . ?
N2 C7 1.353(7) . ?
N1 C1 1.337(7) . ?
N1 C5 1.344(7) . ?
C3 H3A 0.9500 . ?
C3 C2 1.387(9) . ?
C3 C4 1.388(9) . ?
C2 H2A 0.9500 . ?
C2 C1 1.388(8) . ?
C1 H1 0.9500 . ?
C5 C4 1.394(8) . ?
C5 C6 1.539(8) . ?
C18 C20 1.524(8) . ?
C18 C19 1.538(9) . ?
C18 C17 1.527(9) . ?
C18 C21 1.523(10) . ?
C20 H20A 0.9800 . ?
C20 H20B 0.9800 . ?
C20 H20C 0.9800 . ?
C4 H4 0.9500 . ?
C11 H11 0.9500 . ?
C11 C10 1.376(9) . ?
C9 H9 0.9500 . ?
C9 C8 1.377(9) . ?
C9 C10 1.397(9) . ?
C8 H8 0.9500 . ?
C8 C7 1.378(8) . ?
C19 H19A 0.9800 . ?
C19 H19B 0.9800 . ?
C19 H19C 0.9800 . ?
C22 C23 1.532(9) . ?
C10 H10 0.9500 . ?
C7 C6 1.527(9) . ?
C13 C15 1.525(10) . ?
C13 C12 1.544(10) . ?
C13 C16 1.495(11) . ?
C13 C14 1.531(10) . ?
C15 H15A 0.9800 . ?
C15 H15B 0.9800 . ?
C15 H15C 0.9800 . ?
C17 Er2 2.835(6) 5_666 ?
C23 C26 1.502(11) . ?
C23 C24 1.492(11) . ?
C23 C25 1.511(12) . ?
C27 C28 1.528(10) . ?
C29 H29A 0.9800 . ?
C29 H29B 0.9800 . ?
C29 H29C 0.9800 . ?
C29 C28 1.509(11) . ?
C21 H21A 0.9800 . ?
C21 H21B 0.9800 . ?
C21 H21C 0.9800 . ?
C28 C31 1.550(10) . ?
C28 C30 1.526(10) . ?
C31 H31A 0.9800 . ?
C31 H31B 0.9800 . ?
C31 H31C 0.9800 . ?
C16 H16A 0.9800 . ?
C16 H16B 0.9800 . ?
C16 H16C 0.9800 . ?
C30 H30A 0.9800 . ?
C30 H30B 0.9800 . ?
C30 H30C 0.9800 . ?
C14 H14A 0.9800 . ?
C14 H14B 0.9800 . ?
C14 H14C 0.9800 . ?
C26 H26A 0.9800 . ?
C26 H26B 0.9800 . ?
C26 H26C 0.9800 . ?
C24 H24A 0.9800 . ?
C24 H24B 0.9800 . ?
C24 H24C 0.9800 . ?
C25 H25A 0.9800 . ?
C25 H25B 0.9800 . ?
C25 H25C 0.9800 . ?

loop_
_geom_torsion_atom_site_label_1
_geom_torsion_atom_site_label_2
_geom_torsion_atom_site_label_3
_geom_torsion_atom_site_label_4
_geom_torsion
_geom_torsion_site_symmetry_1
_geom_torsion_site_symmetry_2
_geom_torsion_site_symmetry_3
_geom_torsion_site_symmetry_4
_geom_torsion_publ_flag
Er1 O4 C12 O5 -25.1(9) . . . . ?
Er1 O4 C12 C13 151.5(5) . . . . ?
Er1 O6 C17 Er2 126.1(11) . . . 5_666 ?
Er1 O6 C17 O7 117.9(10) . . . . ?
Er1 O6 C17 C18 -60.2(14) . . . . ?
Er1 O11 C27 O10 6.7(9) 5_666 . . . ?
Er1 O11 C27 C28 -175.6(4) 5_666 . . . ?
Er1 O1 C6 O2 -179.3(4) . . . . ?
Er1 O1 C6 C5 -59.8(5) . . . . ?
Er1 O1 C6 C7 54.8(5) . . . . ?
Er1 N2 C11 C10 169.0(5) . . . . ?
Er1 N2 C7 C8 -171.9(5) . . . . ?
Er1 N2 C7 C6 11.4(6) . . . . ?
Er1 N1 C1 C2 178.2(5) . . . . ?
Er1 N1 C5 C4 179.9(5) . . . . ?
Er1 N1 C5 C6 -4.5(7) . . . . ?
Er2 O8 C22 O9 1.7(7) . . . . ?
Er2 O8 C22 C23 -176.4(6) . . . . ?
Er2 O5 C12 O4 26.8(9) . . . . ?
Er2 O5 C12 C13 -149.8(5) . . . . ?
Er2 O6 C17 O7 -8.2(6) 5_666 . . . ?
Er2 O6 C17 C18 173.6(5) 5_666 . . . ?
Er2 O9 C22 O8 -1.7(7) . . . . ?
Er2 O9 C22 C23 176.4(6) . . . . ?
Er2 O10 C27 O11 -55.9(9) . . . . ?
Er2 O10 C27 C28 126.3(6) . . . . ?
Er2 O1 C6 O2 9.5(9) . . . . ?
Er2 O1 C6 C5 128.9(5) . . . . ?
Er2 O1 C6 C7 -116.4(5) . . . . ?
Er2 O7 C17 O6 8.9(7) 5_666 . . . ?
Er2 O7 C17 C18 -173.1(5) 5_666 . . . ?
O8 C22 C23 C26 2.4(11) . . . . ?
O8 C22 C23 C24 126.6(8) . . . . ?
O8 C22 C23 C25 -116.6(8) . . . . ?
O9 C22 C23 C26 -175.8(7) . . . . ?
O9 C22 C23 C24 -51.5(11) . . . . ?
O9 C22 C23 C25 65.2(9) . . . . ?
O11 C27 C28 C29 7.5(9) . . . . ?
O11 C27 C28 C31 126.8(7) . . . . ?
O11 C27 C28 C30 -114.7(7) . . . . ?
O10 C27 C28 C29 -174.6(6) . . . . ?
O10 C27 C28 C31 -55.3(8) . . . . ?
O10 C27 C28 C30 63.2(8) . . . . ?
N2 C11 C10 C9 0.4(10) . . . . ?
N2 C7 C6 O2 -169.3(5) . . . . ?
N2 C7 C6 O1 -42.3(7) . . . . ?
N2 C7 C6 C5 74.4(6) . . . . ?
N1 C5 C4 C3 1.7(10) . . . . ?
N1 C5 C6 O2 162.6(6) . . . . ?
N1 C5 C6 O1 39.3(7) . . . . ?
N1 C5 C6 C7 -78.3(6) . . . . ?
C3 C2 C1 N1 1.7(11) . . . . ?
C2 C3 C4 C5 -1.0(10) . . . . ?
C1 N1 C5 C4 -0.8(10) . . . . ?
C1 N1 C5 C6 174.7(6) . . . . ?
C5 N1 C1 C2 -1.0(10) . . . . ?
C20 C18 C17 O6 -163.8(6) . . . . ?
C20 C18 C17 O7 18.1(9) . . . . ?
C4 C3 C2 C1 -0.6(11) . . . . ?
C4 C5 C6 O2 -22.0(9) . . . . ?
C4 C5 C6 O1 -145.3(6) . . . . ?
C4 C5 C6 C7 97.2(7) . . . . ?
C11 N2 C7 C8 -0.8(9) . . . . ?
C11 N2 C7 C6 -177.4(5) . . . . ?
C9 C8 C7 N2 2.4(9) . . . . ?
C9 C8 C7 C6 178.6(6) . . . . ?
C8 C9 C10 C11 1.3(9) . . . . ?
C8 C7 C6 O2 14.2(8) . . . . ?
C8 C7 C6 O1 141.1(6) . . . . ?
C8 C7 C6 C5 -102.1(6) . . . . ?
C19 C18 C17 O6 -43.5(8) . . . . ?
C19 C18 C17 O7 138.4(6) . . . . ?
C10 C9 C8 C7 -2.5(9) . . . . ?
C7 N2 C11 C10 -0.6(9) . . . . ?
C15 C13 C12 O5 -29.7(8) . . . . ?
C15 C13 C12 O4 153.5(6) . . . . ?
C6 C5 C4 C3 -173.3(6) . . . . ?
C21 C18 C17 O6 76.2(7) . . . . ?
C21 C18 C17 O7 -101.9(7) . . . . ?
C16 C13 C12 O5 -151.2(6) . . . . ?
C16 C13 C12 O4 31.9(9) . . . . ?
C14 C13 C12 O5 86.3(8) . . . . ?
C14 C13 C12 O4 -90.6(7) . . . . ?
